data_7154364
loop_
_publ_author_name
'Brant, Michael G.'
'Friedmann, Jordan N.'
'Bohlken, Connor G.'
'Oliver, Allen G.'
'Wulff, Jeremy E.'

_publ_section_title
;
 Diastereoselective tandem reactions of substituted 3-sulfolenes with
 bis-vinyl ketones leading to highly functionalized bicyclic and tricyclic
 frameworks.
;
_journal_issue 15
_journal_name_full 'Organic &amp; biomolecular chemistry'
_journal_page_first 4581
_journal_page_last 4588
_journal_paper_doi 10.1039/c5ob00387c
_journal_volume 13
_journal_year 2015
_chemical_formula_moiety 'C26 H28 O5 S'
_chemical_formula_sum 'C26 H28 O5 S'
_chemical_formula_weight 452.54
_chemical_name_systematic
;
 ?
;
_space_group_crystal_system monoclinic
_space_group_IT_number 14
_space_group_name_Hall '-P 2ybc'
_space_group_name_H-M_alt 'P 1 21/c 1'
_symmetry_space_group_name_Hall '-P 2ybc'
_symmetry_space_group_name_H-M 'P 1 21/c 1'
_atom_sites_solution_hydrogens mixed
_atom_sites_solution_primary vecmap
_atom_sites_solution_secondary difmap
_audit_creation_method SHELXL-2014
_audit_update_record
;
2014-09-18 deposited with the CCDC.
2015-03-05 downloaded from the CCDC.
;
_cell_angle_alpha 90
_cell_angle_beta 106.748(2)
_cell_angle_gamma 90
_cell_formula_units_Z 4
_cell_length_a 9.0583(6)
_cell_length_b 29.646(2)
_cell_length_c 8.5818(6)
_cell_measurement_reflns_used 9975
_cell_measurement_temperature 120(2)
_cell_measurement_theta_max 28.43
_cell_measurement_theta_min 2.35
_cell_volume 2206.8(3)
_computing_cell_refinement 'Bruker SAINT v8.32B'
_computing_data_collection 'Bruker APEX-II v2013-10.0'
_computing_data_reduction 'Bruker SAINT v8.32B'
_computing_molecular_graphics 'Bruker XP'
_computing_publication_material 'CIFTAB (Sheldrick, 2008)'
_computing_structure_refinement 'SHELXL-2014 (Sheldrick, 2014)'
_computing_structure_solution 'SHELXT-2014/2 (Sheldrick, 2014)'
_diffrn_ambient_temperature 120(2)
_diffrn_detector_area_resol_mean 8.33
_diffrn_measured_fraction_theta_full 1.000
_diffrn_measured_fraction_theta_max 0.997
_diffrn_measurement_device_type 'Bruker Kappa X8-APEX-II'
_diffrn_measurement_method 'combination of \w and \f-scans '
_diffrn_radiation_monochromator graphite
_diffrn_radiation_source 'fine-focus sealed tube'
_diffrn_radiation_type MoK\a
_diffrn_radiation_wavelength 0.71073
_diffrn_reflns_av_R_equivalents 0.0366
_diffrn_reflns_av_unetI/netI 0.0234
_diffrn_reflns_Laue_measured_fraction_full 1.000
_diffrn_reflns_Laue_measured_fraction_max 0.997
_diffrn_reflns_limit_h_max 9
_diffrn_reflns_limit_h_min -12
_diffrn_reflns_limit_k_max 39
_diffrn_reflns_limit_k_min -39
_diffrn_reflns_limit_l_max 11
_diffrn_reflns_limit_l_min -11
_diffrn_reflns_number 44202
_diffrn_reflns_point_group_measured_fraction_full 1.000
_diffrn_reflns_point_group_measured_fraction_max 0.997
_diffrn_reflns_theta_full 25.242
_diffrn_reflns_theta_max 28.418
_diffrn_reflns_theta_min 1.374
_exptl_absorpt_coefficient_mu 0.183
_exptl_absorpt_correction_T_max 0.9991
_exptl_absorpt_correction_T_min 0.9647
_exptl_absorpt_correction_type numerical
_exptl_absorpt_process_details 'SADABS (Sheldrick, 2014)'
_exptl_crystal_colour colorless
_exptl_crystal_density_diffrn 1.362
_exptl_crystal_description block
_exptl_crystal_F_000 960
_exptl_crystal_size_max 0.134
_exptl_crystal_size_mid 0.098
_exptl_crystal_size_min 0.084
_refine_diff_density_max 0.443
_refine_diff_density_min -0.358
_refine_diff_density_rms 0.051
_refine_ls_extinction_method none
_refine_ls_goodness_of_fit_ref 1.019
_refine_ls_hydrogen_treatment mixed
_refine_ls_matrix_type full
_refine_ls_number_parameters 295
_refine_ls_number_reflns 5530
_refine_ls_number_restraints 0
_refine_ls_restrained_S_all 1.019
_refine_ls_R_factor_all 0.0485
_refine_ls_R_factor_gt 0.0374
_refine_ls_shift/su_max 0.002
_refine_ls_shift/su_mean 0.000
_refine_ls_structure_factor_coef Fsqd
_refine_ls_weighting_details 'w=1/[\s^2^(Fo^2^)+(0.0459P)^2^+1.1476P] where P=(Fo^2^+2Fc^2^)/3'
_refine_ls_weighting_scheme calc
_refine_ls_wR_factor_gt 0.0901
_refine_ls_wR_factor_ref 0.0957
_reflns_Friedel_coverage 0.000
_reflns_number_gt 4619
_reflns_number_total 5530
_reflns_threshold_expression 'I > 2\s(I)'
_cod_data_source_file c5ob00387c2.cif
_cod_data_source_block uvic1406a
_cod_depositor_comments 'Adding full bibliography for 7154360--7154364.cif.'
_cod_database_code 7154364
_shelx_space_group_comment
;
The symmetry employed for this shelxl refinement is uniquely defined
by the following loop, which should always be used as a source of
symmetry information in preference to the above space-group names.
They are only intended as comments.
;
_shelx_estimated_absorpt_t_min 0.976
_shelx_estimated_absorpt_t_max 0.985
_shelxl_version_number 2014-3

loop_
_space_group_symop_operation_xyz
'x, y, z'
'-x, y+1/2, -z+1/2'
'-x, -y, -z'
'x, -y-1/2, z-1/2'

loop_
_atom_site_label
_atom_site_type_symbol
_atom_site_fract_x
_atom_site_fract_y
_atom_site_fract_z
_atom_site_U_iso_or_equiv
_atom_site_adp_type
_atom_site_occupancy
_atom_site_site_symmetry_order
_atom_site_calc_flag
_atom_site_refinement_flags_posn
_atom_site_refinement_flags_adp
S1 S 1.14023(4) 0.55566(2) 0.37330(4) 0.01332(8) Uani 1 1 d . .
O1 O 1.15657(11) 0.50729(3) 0.36859(12) 0.0174(2) Uani 1 1 d . .
O2 O 1.27969(11) 0.58153(3) 0.40777(13) 0.0216(2) Uani 1 1 d . .
O3 O 0.95264(11) 0.66577(3) 0.38412(12) 0.0175(2) Uani 1 1 d . .
H3O H 0.982(2) 0.6880(7) 0.442(2) 0.028(5) Uiso 1 1 d . .
O4 O 1.52452(12) 0.54294(4) 1.21648(12) 0.0280(3) Uani 1 1 d . .
O5 O 0.04337(12) 0.75307(4) 0.04410(15) 0.0315(3) Uani 1 1 d . .
C1 C 1.02605(14) 0.57001(4) 0.50519(15) 0.0129(2) Uani 1 1 d . .
H1 H 1.0028 0.5422 0.5595 0.015 Uiso 1 1 calc R U
C2 C 1.09980(14) 0.60557(4) 0.63434(15) 0.0142(2) Uani 1 1 d . .
H2 H 1.1639 0.6256 0.5861 0.017 Uiso 1 1 calc R U
C3 C 0.95870(15) 0.63346(4) 0.64443(16) 0.0152(3) Uani 1 1 d . .
H3 H 0.9937 0.6638 0.6912 0.018 Uiso 1 1 calc R U
C4 C 0.86442(16) 0.61110(5) 0.74354(17) 0.0201(3) Uani 1 1 d . .
H4A H 0.8454 0.5792 0.7100 0.024 Uiso 1 1 calc R U
H4B H 0.9232 0.6117 0.8603 0.024 Uiso 1 1 calc R U
C5 C 0.71158(17) 0.63513(6) 0.71927(18) 0.0241(3) Uani 1 1 d . .
H5A H 0.7309 0.6668 0.7566 0.029 Uiso 1 1 calc R U
H5B H 0.6531 0.6203 0.7862 0.029 Uiso 1 1 calc R U
C6 C 0.61569(16) 0.63456(5) 0.54127(17) 0.0198(3) Uani 1 1 d . .
H6A H 0.5868 0.6031 0.5075 0.024 Uiso 1 1 calc R U
H6B H 0.5195 0.6519 0.5292 0.024 Uiso 1 1 calc R U
C7 C 0.70172(15) 0.65452(4) 0.43192(16) 0.0149(3) Uani 1 1 d . .
C8 C 0.86740(15) 0.63851(4) 0.46360(16) 0.0142(3) Uani 1 1 d . .
C9 C 0.87505(15) 0.59023(4) 0.39570(15) 0.0141(2) Uani 1 1 d . .
H9 H 0.7852 0.5720 0.4056 0.017 Uiso 1 1 calc R U
C10 C 0.88070(17) 0.58974(5) 0.22312(17) 0.0206(3) Uani 1 1 d . .
H10 H 0.7969 0.6006 0.1371 0.025 Uiso 1 1 calc R U
C11 C 1.00591(17) 0.57366(5) 0.19504(17) 0.0213(3) Uani 1 1 d . .
H11 H 1.0212 0.5721 0.0902 0.026 Uiso 1 1 calc R U
C12 C 1.20464(15) 0.58721(5) 0.79153(16) 0.0159(3) Uani 1 1 d . .
C13 C 1.33253(16) 0.61269(5) 0.87430(18) 0.0218(3) Uani 1 1 d . .
H13 H 1.3494 0.6413 0.8323 0.026 Uiso 1 1 calc R U
C14 C 1.43503(17) 0.59718(5) 1.01607(19) 0.0248(3) Uani 1 1 d . .
H14 H 1.5209 0.6153 1.0709 0.030 Uiso 1 1 calc R U
C15 C 1.41383(16) 0.55553(5) 1.07905(16) 0.0211(3) Uani 1 1 d . .
C16 C 1.28631(16) 0.52981(5) 1.00084(16) 0.0201(3) Uani 1 1 d . .
H16 H 1.2692 0.5014 1.0439 0.024 Uiso 1 1 calc R U
C17 C 1.18338(15) 0.54609(5) 0.85819(16) 0.0178(3) Uani 1 1 d . .
H17 H 1.0959 0.5284 0.8051 0.021 Uiso 1 1 calc R U
C18 C 1.50862(18) 0.49986(6) 1.28309(18) 0.0299(4) Uani 1 1 d . .
H18A H 1.5949 0.4948 1.3810 0.045 Uiso 1 1 calc R U
H18B H 1.5087 0.4764 1.2027 0.045 Uiso 1 1 calc R U
H18C H 1.4113 0.4987 1.3114 0.045 Uiso 1 1 calc R U
C19 C 0.64251(15) 0.68358(4) 0.31072(16) 0.0165(3) Uani 1 1 d . .
H19 H 0.7132 0.6949 0.2573 0.020 Uiso 1 1 calc R U
C20 C 0.48370(16) 0.70049(5) 0.24829(17) 0.0177(3) Uani 1 1 d . .
C21 C 0.45856(17) 0.74287(5) 0.1735(2) 0.0277(3) Uani 1 1 d . .
H21 H 0.5446 0.7604 0.1680 0.033 Uiso 1 1 calc R U
C22 C 0.31208(18) 0.75975(5) 0.1075(2) 0.0318(4) Uani 1 1 d . .
H22 H 0.2977 0.7887 0.0583 0.038 Uiso 1 1 calc R U
C23 C 0.18598(16) 0.73414(5) 0.11346(18) 0.0220(3) Uani 1 1 d . .
C24 C 0.20652(16) 0.69186(5) 0.18341(17) 0.0192(3) Uani 1 1 d . .
H24 H 0.1200 0.6742 0.1868 0.023 Uiso 1 1 calc R U
C25 C 0.35463(16) 0.67538(4) 0.24870(17) 0.0175(3) Uani 1 1 d . .
H25 H 0.3682 0.6460 0.2951 0.021 Uiso 1 1 calc R U
C26 C -0.08644(19) 0.72813(7) 0.0506(3) 0.0456(5) Uani 1 1 d . .
H26A H -0.1802 0.7451 -0.0031 0.068 Uiso 1 1 calc R U
H26B H -0.0821 0.7227 0.1644 0.068 Uiso 1 1 calc R U
H26C H -0.0877 0.6992 -0.0051 0.068 Uiso 1 1 calc R U

loop_
_atom_site_aniso_label
_atom_site_aniso_U_11
_atom_site_aniso_U_22
_atom_site_aniso_U_33
_atom_site_aniso_U_23
_atom_site_aniso_U_13
_atom_site_aniso_U_12
S1 0.01149(15) 0.01439(15) 0.01431(15) 0.00196(11) 0.00410(11) 0.00101(11)
O1 0.0169(5) 0.0155(5) 0.0209(5) 0.0006(4) 0.0070(4) 0.0016(4)
O2 0.0165(5) 0.0219(5) 0.0291(5) -0.0019(4) 0.0108(4) -0.0050(4)
O3 0.0143(5) 0.0175(5) 0.0213(5) 0.0028(4) 0.0060(4) -0.0018(4)
O4 0.0178(5) 0.0439(7) 0.0162(5) -0.0022(4) -0.0047(4) 0.0086(5)
O5 0.0150(5) 0.0286(6) 0.0484(7) 0.0170(5) 0.0049(5) 0.0067(4)
C1 0.0108(6) 0.0150(6) 0.0126(6) 0.0007(5) 0.0031(4) 0.0007(5)
C2 0.0109(6) 0.0156(6) 0.0149(6) -0.0010(5) 0.0019(5) 0.0003(5)
C3 0.0129(6) 0.0169(6) 0.0149(6) -0.0012(5) 0.0023(5) 0.0015(5)
C4 0.0182(7) 0.0264(7) 0.0159(6) 0.0045(5) 0.0053(5) 0.0063(6)
C5 0.0202(7) 0.0355(8) 0.0190(7) 0.0049(6) 0.0094(6) 0.0096(6)
C6 0.0134(6) 0.0266(7) 0.0204(7) 0.0050(5) 0.0065(5) 0.0038(5)
C7 0.0113(6) 0.0162(6) 0.0170(6) -0.0012(5) 0.0036(5) 0.0009(5)
C8 0.0114(6) 0.0155(6) 0.0155(6) 0.0009(5) 0.0037(5) 0.0002(5)
C9 0.0101(6) 0.0162(6) 0.0147(6) 0.0003(5) 0.0013(5) 0.0010(5)
C10 0.0199(7) 0.0237(7) 0.0141(6) -0.0002(5) -0.0014(5) 0.0063(5)
C11 0.0260(7) 0.0248(7) 0.0124(6) 0.0041(5) 0.0046(5) 0.0075(6)
C12 0.0109(6) 0.0200(6) 0.0150(6) -0.0033(5) 0.0012(5) 0.0027(5)
C13 0.0157(7) 0.0217(7) 0.0244(7) -0.0049(6) 0.0003(5) 0.0009(5)
C14 0.0140(7) 0.0307(8) 0.0245(7) -0.0108(6) -0.0028(5) 0.0012(6)
C15 0.0137(6) 0.0341(8) 0.0130(6) -0.0046(5) -0.0001(5) 0.0088(6)
C16 0.0167(7) 0.0280(7) 0.0146(6) 0.0011(5) 0.0028(5) 0.0044(5)
C17 0.0128(6) 0.0242(7) 0.0147(6) -0.0014(5) 0.0010(5) 0.0005(5)
C18 0.0212(8) 0.0506(10) 0.0166(7) 0.0054(7) 0.0034(6) 0.0148(7)
C19 0.0129(6) 0.0166(6) 0.0202(6) 0.0018(5) 0.0049(5) 0.0001(5)
C20 0.0150(6) 0.0179(6) 0.0196(6) 0.0024(5) 0.0040(5) 0.0016(5)
C21 0.0166(7) 0.0229(7) 0.0417(9) 0.0121(6) 0.0056(6) -0.0006(6)
C22 0.0210(8) 0.0221(7) 0.0502(10) 0.0179(7) 0.0069(7) 0.0033(6)
C23 0.0159(7) 0.0221(7) 0.0269(7) 0.0061(6) 0.0046(6) 0.0054(5)
C24 0.0138(6) 0.0217(7) 0.0219(7) 0.0027(5) 0.0049(5) -0.0008(5)
C25 0.0177(7) 0.0150(6) 0.0192(6) 0.0038(5) 0.0046(5) 0.0012(5)
C26 0.0148(8) 0.0497(11) 0.0665(13) 0.0329(10) 0.0022(8) 0.0027(7)

loop_
_atom_type_symbol
_atom_type_description
_atom_type_scat_dispersion_real
_atom_type_scat_dispersion_imag
_atom_type_scat_source
C C 0.0033 0.0016 'International Tables Vol C Tables 4.2.6.8 and 6.1.1.4'
H H 0.0000 0.0000 'International Tables Vol C Tables 4.2.6.8 and 6.1.1.4'
O O 0.0106 0.0060 'International Tables Vol C Tables 4.2.6.8 and 6.1.1.4'
S S 0.1246 0.1234 'International Tables Vol C Tables 4.2.6.8 and 6.1.1.4'

loop_
_geom_angle_atom_site_label_1
_geom_angle_atom_site_label_2
_geom_angle_atom_site_label_3
_geom_angle
O2 S1 O1 116.48(6)
O2 S1 C11 111.60(7)
O1 S1 C11 109.34(6)
O2 S1 C1 112.18(6)
O1 S1 C1 109.66(6)
C11 S1 C1 95.61(6)
C15 O4 C18 117.35(12)
C23 O5 C26 117.44(12)
C2 C1 C9 107.35(10)
C2 C1 S1 114.13(9)
C9 C1 S1 106.26(9)
C12 C2 C1 115.35(11)
C12 C2 C3 117.40(11)
C1 C2 C3 102.29(10)
C4 C3 C8 112.38(11)
C4 C3 C2 113.90(11)
C8 C3 C2 102.01(10)
C5 C4 C3 110.86(11)
C4 C5 C6 111.50(12)
C7 C6 C5 111.91(12)
C19 C7 C6 125.10(12)
C19 C7 C8 119.56(12)
C6 C7 C8 115.32(11)
O3 C8 C7 112.41(10)
O3 C8 C3 109.30(10)
C7 C8 C3 115.19(11)
O3 C8 C9 104.76(10)
C7 C8 C9 111.61(10)
C3 C8 C9 102.65(10)
C10 C9 C1 108.80(11)
C10 C9 C8 113.44(11)
C1 C9 C8 104.91(10)
C11 C10 C9 117.53(12)
C10 C11 S1 111.79(11)
C17 C12 C13 117.46(12)
C17 C12 C2 124.09(12)
C13 C12 C2 118.45(12)
C14 C13 C12 121.21(14)
C13 C14 C15 120.55(13)
O4 C15 C14 115.64(13)
O4 C15 C16 124.88(14)
C14 C15 C16 119.48(13)
C15 C16 C17 119.22(14)
C12 C17 C16 122.05(13)
C7 C19 C20 129.31(13)
C25 C20 C21 117.21(13)
C25 C20 C19 123.56(12)
C21 C20 C19 119.07(13)
C22 C21 C20 121.66(14)
C21 C22 C23 119.51(14)
O5 C23 C24 123.42(13)
O5 C23 C22 116.23(13)
C24 C23 C22 120.34(13)
C23 C24 C25 119.34(13)
C24 C25 C20 121.91(12)
C8 O3 H3O 106.8(13)
C2 C1 H1 109.7
C9 C1 H1 109.7
S1 C1 H1 109.7
C12 C2 H2 107.0
C1 C2 H2 107.0
C3 C2 H2 107.0
C4 C3 H3 109.4
C8 C3 H3 109.4
C2 C3 H3 109.4
C5 C4 H4A 109.5
C3 C4 H4A 109.5
C5 C4 H4B 109.5
C3 C4 H4B 109.5
H4A C4 H4B 108.1
C4 C5 H5A 109.3
C6 C5 H5A 109.3
C4 C5 H5B 109.3
C6 C5 H5B 109.3
H5A C5 H5B 108.0
C7 C6 H6A 109.2
C5 C6 H6A 109.2
C7 C6 H6B 109.2
C5 C6 H6B 109.2
H6A C6 H6B 107.9
C10 C9 H9 109.8
C1 C9 H9 109.8
C8 C9 H9 109.8
C11 C10 H10 121.2
C9 C10 H10 121.2
C10 C11 H11 124.1
S1 C11 H11 124.1
C14 C13 H13 119.4
C12 C13 H13 119.4
C13 C14 H14 119.7
C15 C14 H14 119.7
C15 C16 H16 120.4
C17 C16 H16 120.4
C12 C17 H17 119.0
C16 C17 H17 119.0
O4 C18 H18A 109.5
O4 C18 H18B 109.5
H18A C18 H18B 109.5
O4 C18 H18C 109.5
H18A C18 H18C 109.5
H18B C18 H18C 109.5
C7 C19 H19 115.3
C20 C19 H19 115.3
C22 C21 H21 119.2
C20 C21 H21 119.2
C21 C22 H22 120.2
C23 C22 H22 120.2
C23 C24 H24 120.3
C25 C24 H24 120.3
C24 C25 H25 119.0
C20 C25 H25 119.0
O5 C26 H26A 109.5
O5 C26 H26B 109.5
H26A C26 H26B 109.5
O5 C26 H26C 109.5
H26A C26 H26C 109.5
H26B C26 H26C 109.5

loop_
_geom_bond_atom_site_label_1
_geom_bond_atom_site_label_2
_geom_bond_distance
S1 O2 1.4340(10)
S1 O1 1.4433(10)
S1 C11 1.7416(14)
S1 C1 1.7907(13)
O3 C8 1.4206(16)
O4 C15 1.3616(16)
O4 C18 1.423(2)
O5 C23 1.3764(17)
O5 C26 1.404(2)
C1 C2 1.5359(17)
C1 C9 1.5403(17)
C2 C12 1.5098(18)
C2 C3 1.5455(18)
C3 C4 1.5201(19)
C3 C8 1.5411(18)
C4 C5 1.5170(19)
C5 C6 1.524(2)
C6 C7 1.5031(19)
C7 C19 1.3380(18)
C7 C8 1.5220(18)
C8 C9 1.5545(18)
C9 C10 1.4967(19)
C10 C11 1.315(2)
C12 C17 1.383(2)
C12 C13 1.3939(19)
C13 C14 1.379(2)
C14 C15 1.383(2)
C15 C16 1.385(2)
C16 C17 1.3940(18)
C19 C20 1.4709(18)
C20 C25 1.3870(19)
C20 C21 1.399(2)
C21 C22 1.378(2)
C22 C23 1.385(2)
C23 C24 1.379(2)
C24 C25 1.3853(19)
O3 H3O 0.82(2)
C1 H1 1.0000
C2 H2 1.0000
C3 H3 1.0000
C4 H4A 0.9900
C4 H4B 0.9900
C5 H5A 0.9900
C5 H5B 0.9900
C6 H6A 0.9900
C6 H6B 0.9900
C9 H9 1.0000
C10 H10 0.9500
C11 H11 0.9500
C13 H13 0.9500
C14 H14 0.9500
C16 H16 0.9500
C17 H17 0.9500
C18 H18A 0.9800
C18 H18B 0.9800
C18 H18C 0.9800
C19 H19 0.9500
C21 H21 0.9500
C22 H22 0.9500
C24 H24 0.9500
C25 H25 0.9500
C26 H26A 0.9800
C26 H26B 0.9800
C26 H26C 0.9800

loop_
_geom_hbond_atom_site_label_D
_geom_hbond_atom_site_label_H
_geom_hbond_atom_site_label_A
_geom_hbond_distance_DH
_geom_hbond_distance_HA
_geom_hbond_distance_DA
_geom_hbond_angle_DHA
_geom_hbond_site_symmetry_A
O3 H3O O5 0.82(2) 1.96(2) 2.7748(15) 169.7(18) 4_676

loop_
_geom_torsion_atom_site_label_1
_geom_torsion_atom_site_label_2
_geom_torsion_atom_site_label_3
_geom_torsion_atom_site_label_4
_geom_torsion
O2 S1 C1 C2 -2.33(11)
O1 S1 C1 C2 128.73(9)
C11 S1 C1 C2 -118.41(10)
O2 S1 C1 C9 115.78(9)
O1 S1 C1 C9 -113.16(9)
C11 S1 C1 C9 -0.30(10)
C9 C1 C2 C12 154.26(11)
S1 C1 C2 C12 -88.25(12)
C9 C1 C2 C3 25.63(13)
S1 C1 C2 C3 143.11(9)
C12 C2 C3 C4 -48.92(16)
C1 C2 C3 C4 78.41(13)
C12 C2 C3 C8 -170.26(11)
C1 C2 C3 C8 -42.92(12)
C8 C3 C4 C5 -52.74(15)
C2 C3 C4 C5 -168.11(12)
C3 C4 C5 C6 59.86(16)
C4 C5 C6 C7 -55.98(17)
C5 C6 C7 C19 -135.62(14)
C5 C6 C7 C8 45.96(16)
C19 C7 C8 O3 15.18(17)
C6 C7 C8 O3 -166.31(11)
C19 C7 C8 C3 141.27(13)
C6 C7 C8 C3 -40.22(16)
C19 C7 C8 C9 -102.20(14)
C6 C7 C8 C9 76.31(14)
C4 C3 C8 O3 170.84(11)
C2 C3 C8 O3 -66.78(12)
C4 C3 C8 C7 43.18(15)
C2 C3 C8 C7 165.55(11)
C4 C3 C8 C9 -78.34(13)
C2 C3 C8 C9 44.04(12)
C2 C1 C9 C10 123.05(12)
S1 C1 C9 C10 0.55(13)
C2 C1 C9 C8 1.35(13)
S1 C1 C9 C8 -121.15(9)
O3 C8 C9 C10 -32.38(14)
C7 C8 C9 C10 89.52(13)
C3 C8 C9 C10 -146.55(11)
O3 C8 C9 C1 86.24(11)
C7 C8 C9 C1 -151.86(11)
C3 C8 C9 C1 -27.93(12)
C1 C9 C10 C11 -0.67(18)
C8 C9 C10 C11 115.68(14)
C9 C10 C11 S1 0.45(18)
O2 S1 C11 C10 -116.61(12)
O1 S1 C11 C10 113.06(12)
C1 S1 C11 C10 -0.07(13)
C1 C2 C12 C17 -32.71(18)
C3 C2 C12 C17 88.01(16)
C1 C2 C12 C13 146.22(13)
C3 C2 C12 C13 -93.05(15)
C17 C12 C13 C14 0.9(2)
C2 C12 C13 C14 -178.15(13)
C12 C13 C14 C15 0.6(2)
C18 O4 C15 C14 -178.68(13)
C18 O4 C15 C16 0.9(2)
C13 C14 C15 O4 177.95(13)
C13 C14 C15 C16 -1.6(2)
O4 C15 C16 C17 -178.29(13)
C14 C15 C16 C17 1.3(2)
C13 C12 C17 C16 -1.2(2)
C2 C12 C17 C16 177.71(13)
C15 C16 C17 C12 0.2(2)
C6 C7 C19 C20 -4.4(2)
C8 C7 C19 C20 174.00(13)
C7 C19 C20 C25 -31.7(2)
C7 C19 C20 C21 153.03(16)
C25 C20 C21 C22 2.1(2)
C19 C20 C21 C22 177.62(16)
C20 C21 C22 C23 -0.7(3)
C26 O5 C23 C24 2.1(2)
C26 O5 C23 C22 -179.06(18)
C21 C22 C23 O5 -179.55(16)
C21 C22 C23 C24 -0.6(3)
O5 C23 C24 C25 179.28(14)
C22 C23 C24 C25 0.5(2)
C23 C24 C25 C20 1.1(2)
C21 C20 C25 C24 -2.3(2)
C19 C20 C25 C24 -177.60(13)
